data_2009945
loop_
_publ_author_name
'Brock, Carolyn Pratt'
'Lloyd, Michael A.'
'Sundar Vasudevan'
'Watt, David S.'
'Hiroyuki Morita'

_publ_contact_author
;
                                 Prof. Carolyn P. Brock
                                 Department of Chemistry
                                 University of Kentucky
                                 Lexington, KY  40506-0055
                                 USA
;
_publ_section_title
;
 Product of a Paterno--B\"uchi reaction of pentafluorobenzaldehyde and
 4-<i>tert</i>-butyl-1-acetoxycyclohexene
;
_journal_issue 8
_journal_name_full 'Acta Crystallographica Section C'
_journal_page_first 1345
_journal_page_last 1347
_journal_paper_doi 10.1107/S0108270194001538
_journal_volume 50
_journal_year 1994
_chemical_formula_moiety 'C19 H21 F5 O3'
_chemical_formula_sum 'C19 H21 F5 O3'
_chemical_formula_weight 392.36
_chemical_melting_point 356.1(10)
_chemical_name_systematic
;
1-acetoxy-4-tert-butyl-8-pentafluorophenyl-7-oxabicyclo[4.2.0]octane
;
_space_group_IT_number 2
_space_group_name_Hall '-P 1'
_space_group_name_H-M_alt 'P -1'
_symmetry_cell_setting triclinic
_symmetry_space_group_name_Hall '-P 1'
_symmetry_space_group_name_H-M 'P -1'
_audit_creation_method 'created by C P Brock'
_cell_angle_alpha 101.310(7)
_cell_angle_beta 92.588(9)
_cell_angle_gamma 91.661(8)
_cell_formula_units_Z 2
_cell_length_a 6.2145(9)
_cell_length_b 11.5961(9)
_cell_length_c 12.8850(11)
_cell_measurement_reflns_used 22
_cell_measurement_temperature 295(2)
_cell_measurement_theta_max 12.4
_cell_measurement_theta_min 9.2
_cell_volume 908.90(17)
_computing_cell_refinement 'CAD-4 Software (ENRAF-Nonius, 1988)'
_computing_data_collection 'CAD-4 Software (ENRAF-Nonius, 1988)'
_computing_data_reduction 'local program (Brock)'
_computing_molecular_graphics 'SHELXTL/PC (Sheldrick, 1990)'
_computing_publication_material 'SHELXTL/PC (Sheldrick, 1990)'
_computing_structure_refinement 'SHELXTL/PC (Sheldrick, 1990)'
_computing_structure_solution 'SHELXTL/PC (Sheldrick, 1990)'
_diffrn_measurement_device 'ENRAF-Nonius CAD4-VAX diffractometer'
_diffrn_measurement_method '\w scans'
_diffrn_radiation_monochromator graphite
_diffrn_radiation_type 'Mo K\a'
_diffrn_radiation_wavelength 0.71073
_diffrn_reflns_limit_h_max 8
_diffrn_reflns_limit_h_min 0
_diffrn_reflns_limit_k_max 15
_diffrn_reflns_limit_k_min -15
_diffrn_reflns_limit_l_max 16
_diffrn_reflns_limit_l_min -16
_diffrn_reflns_number 4154
_diffrn_reflns_theta_max 27.5
_diffrn_reflns_theta_min 2.0
_diffrn_standards_decay_% <0.2
_diffrn_standards_interval_time 60
_diffrn_standards_number 3
_exptl_absorpt_coefficient_mu 0.123
_exptl_absorpt_correction_type none
_exptl_crystal_colour colorless
_exptl_crystal_density_diffrn 1.434
_exptl_crystal_description
;
Laths elongated along a.  Major faces are {001};  edge faces are {011}.
;
_exptl_crystal_F_000 408
_exptl_crystal_size_max 0.3
_exptl_crystal_size_mid 0.3
_exptl_crystal_size_min 0.1
_refine_diff_density_max 0.17
_refine_diff_density_min -0.20
_refine_ls_extinction_method none
_refine_ls_goodness_of_fit_obs 1.72
_refine_ls_hydrogen_treatment noref
_refine_ls_number_parameters 244
_refine_ls_number_reflns 1157
_refine_ls_R_factor_obs 0.047
_refine_ls_shift/esd_max 0.01
_refine_ls_structure_factor_coef F
_refine_ls_weighting_scheme sigma
_refine_ls_wR_factor_obs 0.040
_reflns_number_observed 1157
_reflns_number_total 4154
_reflns_observed_criterion >2\s(I)
_cod_data_source_file cr1119.cif
_cod_data_source_block MORITA01
_cod_depositor_comments
;
The following automatic conversions were performed:

'_chemical_melting_point' value '82-84_C' was changed to '356.1(10)'
- it was converted from degrees Celsius(C) to Kelvins(K), the average
value was taken and precision was estimated.

Automatic conversion script
Id: cif_fix_values 1646 2011-03-28 12:23:43Z adriana 

The following automatic conversions were performed:

'_chemical_melting_point' value '82-84_C' was changed to '356.1(10)'
- it was converted from degrees Celsius(C) to Kelvins(K), the average
value was taken and precision was estimated.

Automatic conversion script
Id: cif_fix_values 1715 2011-07-08 13:25:40Z adriana 
;
_cod_original_cell_volume 908.9(2)
_cod_database_code 2009945

loop_
_space_group_symop_id
_space_group_symop_operation_xyz
1 x,y,z
2 -x,-y,-z

loop_
_atom_site_aniso_label
_atom_site_aniso_U_11
_atom_site_aniso_U_22
_atom_site_aniso_U_33
_atom_site_aniso_U_12
_atom_site_aniso_U_13
_atom_site_aniso_U_23
F1 0.086(3) 0.098(3) 0.080(3) 0.027(2) -0.016(2) 0.007(2)
F2 0.101(3) 0.110(3) 0.070(3) -0.002(2) -0.030(2) -0.001(2)
F3 0.124(3) 0.067(2) 0.066(2) -0.004(2) 0.014(2) -0.004(2)
F4 0.095(3) 0.075(3) 0.101(3) 0.027(2) 0.010(2) 0.003(2)
F5 0.066(3) 0.078(3) 0.087(3) 0.008(2) -0.014(2) 0.000(2)
O1 0.079(3) 0.052(3) 0.064(3) 0.006(2) 0.012(2) 0.024(2)
O2 0.058(3) 0.037(2) 0.046(2) -0.001(2) 0.011(2) 0.008(2)
O3 0.076(3) 0.052(3) 0.070(3) 0.005(2) 0.029(2) 0.003(2)
C1 0.040(4) 0.044(4) 0.057(4) -0.002(3) 0.003(3) 0.014(3)
C2 0.044(4) 0.045(4) 0.066(4) 0.004(3) -0.006(3) 0.000(3)
C3 0.038(4) 0.038(3) 0.048(4) -0.004(3) -0.001(3) 0.008(3)
C4 0.038(4) 0.044(4) 0.059(4) 0.001(3) -0.002(3) 0.004(3)
C5 0.044(4) 0.050(4) 0.057(4) 0.004(3) 0.000(3) 0.007(3)
C6 0.039(4) 0.035(4) 0.051(4) 0.000(3) 0.005(3) 0.010(3)
C7 0.052(4) 0.048(4) 0.053(4) 0.013(3) 0.011(3) 0.015(3)
C8 0.057(5) 0.047(4) 0.046(4) -0.001(3) 0.002(3) 0.012(3)
C9 0.076(5) 0.047(4) 0.066(4) 0.000(3) 0.011(3) 0.011(3)
C10 0.052(4) 0.033(3) 0.051(4) 0.001(3) 0.006(3) 0.008(3)
C11 0.077(5) 0.048(4) 0.081(5) -0.004(3) 0.006(4) 0.015(3)
C12 0.064(4) 0.052(4) 0.064(4) 0.016(3) 0.008(3) 0.003(3)
C13 0.075(5) 0.056(4) 0.064(4) 0.002(3) -0.008(4) -0.001(3)
C14 0.044(4) 0.047(4) 0.044(4) -0.002(4) 0.000(3) 0.012(3)
C15 0.065(5) 0.066(5) 0.049(4) 0.015(4) 0.010(4) 0.017(4)
C16 0.058(5) 0.082(6) 0.048(5) -0.006(4) -0.006(4) 0.016(4)
C17 0.086(6) 0.052(5) 0.047(5) -0.001(5) 0.014(4) 0.001(4)
C18 0.062(5) 0.052(5) 0.065(5) 0.009(4) 0.012(4) 0.010(4)
C19 0.062(5) 0.058(4) 0.044(4) 0.000(4) 0.001(4) 0.014(4)

loop_
_atom_site_label
_atom_site_fract_x
_atom_site_fract_y
_atom_site_fract_z
_atom_site_U_iso_or_equiv
_atom_site_thermal_displace_type
_atom_site_calc_flag
F1 0.1270(6) 0.8548(3) -0.0391(3) 0.090(2) Uani d
F2 0.1167(6) 0.6506(3) -0.1732(3) 0.097(2) Uani d
F3 0.4398(6) 0.5008(3) -0.1715(2) 0.088(2) Uani d
F4 0.7835(6) 0.5618(3) -0.0313(3) 0.091(2) Uani d
F5 0.7937(5) 0.7668(3) 0.1060(3) 0.080(2) Uani d
O1 0.3398(6) 1.0201(3) 0.1125(3) 0.063(2) Uani d
O2 0.3110(6) 0.7943(3) 0.2242(3) 0.047(2) Uani d
O3 0.0571(6) 0.8503(3) 0.3393(3) 0.066(2) Uani d
C1 0.2024(8) 0.9927(4) 0.1940(4) 0.047(2) Uani d
C2 0.1436(8) 1.1049(4) 0.2705(4) 0.053(2) Uani d
C3 0.2898(8) 1.1433(4) 0.3708(4) 0.042(2) Uani d
C4 0.5182(8) 1.0996(4) 0.3515(4) 0.048(2) Uani d
C5 0.5133(8) 0.9657(4) 0.3273(4) 0.051(2) Uani d
C6 0.3759(8) 0.9153(4) 0.2285(4) 0.042(2) Uani d
C7 0.4824(9) 0.9286(5) 0.1262(4) 0.050(2) Uani d
C8 0.1453(10) 0.7744(5) 0.2833(4) 0.050(3) Uani d
C9 0.0926(8) 0.6455(4) 0.2677(4) 0.063(3) Uani d
C10 0.2813(9) 1.2764(4) 0.4200(4) 0.045(2) Uani d
C11 0.3850(9) 1.3522(4) 0.3496(4) 0.069(3) Uani d
C12 0.0476(8) 1.3084(4) 0.4349(4) 0.061(3) Uani d
C13 0.3998(8) 1.3024(4) 0.5288(4) 0.067(3) Uani d
C14 0.4641(11) 0.8195(5) 0.0383(4) 0.045(2) Uani d
C15 0.2972(12) 0.7863(6) -0.0340(5) 0.059(3) Uani d
C16 0.2880(11) 0.6798(7) -0.1047(5) 0.063(3) Uani d
C17 0.4503(13) 0.6060(6) -0.1034(5) 0.062(3) Uani d
C18 0.6216(11) 0.6350(6) -0.0345(5) 0.059(3) Uani d
C19 0.6244(11) 0.7406(5) 0.0355(5) 0.054(3) Uani d
H1 0.0594 0.9579 0.1801 0.047 Uiso calc
H2A 0.1458 1.1680 0.2322 0.057 Uiso calc
H2B 0.0002 1.0927 0.2920 0.057 Uiso calc
H3 0.2346 1.1059 0.4249 0.043 Uiso calc
H4A 0.6104 1.1284 0.4136 0.052 Uiso calc
H4B 0.5727 1.1284 0.2925 0.052 Uiso calc
H5A 0.4561 0.9374 0.3861 0.054 Uiso calc
H5B 0.6577 0.9399 0.3176 0.054 Uiso calc
H7 0.6355 0.9427 0.1268 0.052 Uiso calc
H9A -0.0254 0.6325 0.3102 0.066 Uiso calc
H9B 0.2164 0.6062 0.2886 0.066 Uiso calc
H9C 0.0531 0.6150 0.1944 0.066 Uiso calc
H11A 0.3112 1.3365 0.2809 0.068 Uiso calc
H11B 0.5339 1.3337 0.3424 0.068 Uiso calc
H11C 0.3749 1.4339 0.3812 0.068 Uiso calc
H12A -0.0305 1.2929 0.3673 0.062 Uiso calc
H12B 0.0414 1.3904 0.4662 0.062 Uiso calc
H12C -0.0158 1.2620 0.4804 0.062 Uiso calc
H13A 0.5482 1.2829 0.5215 0.065 Uiso calc
H13B 0.3343 1.2560 0.5738 0.065 Uiso calc
H13C 0.3915 1.3844 0.5596 0.065 Uiso calc

loop_
_atom_type_symbol
_atom_type_scat_dispersion_real
_atom_type_scat_dispersion_imag
_atom_type_scat_source
F 0.0 0.0 'International Tables, Vol. IV, Table 2.2B'
O 0.0 0.0 'International Tables, Vol. IV, Table 2.2B'
C 0.0 0.0 'International Tables, Vol. IV, Table 2.2B'
H 0.0 0.0 'International Tables, Vol. IV, Table 2.2B'

loop_
_geom_angle_atom_site_label_1
_geom_angle_atom_site_label_2
_geom_angle_atom_site_label_3
_geom_angle
_geom_angle_publ_flag
C1 O1 C7 91.6(4) yes
C6 O2 C8 116.7(4) yes
O1 C1 C2 111.3(4) yes
O1 C1 C6 89.9(4) yes
C2 C1 C6 119.5(4) yes
C1 C2 C3 116.8(4) yes
C2 C3 C4 110.3(4) yes
C2 C3 C10 113.5(4) yes
C4 C3 C10 114.3(4) yes
C3 C4 C5 110.0(4) yes
C4 C5 C6 111.9(4) yes
O2 C6 C1 115.8(4) yes
O2 C6 C5 111.9(4) yes
C1 C6 C5 117.4(4) yes
O2 C6 C7 110.3(4) yes
C1 C6 C7 85.3(4) yes
C5 C6 C7 113.3(4) yes
O1 C7 C6 90.7(4) yes
O1 C7 C14 115.1(4) yes
C6 C7 C14 114.9(5) yes
O2 C8 O3 123.6(5) yes
O2 C8 C9 110.3(4) yes
O3 C8 C9 126.1(6) yes
C3 C10 C11 111.4(4) yes
C3 C10 C12 109.1(4) yes
C11 C10 C12 109.7(4) yes
C3 C10 C13 109.8(4) yes
C11 C10 C13 108.9(4) yes
C12 C10 C13 107.9(4) yes
C7 C14 C15 127.1(6) yes
C7 C14 C19 117.4(5) yes
C15 C14 C19 115.3(5) yes
F1 C15 C14 121.6(5) yes
F1 C15 C16 115.9(6) yes
C14 C15 C16 122.5(6) yes
F2 C16 C15 119.9(6) yes
F2 C16 C17 120.7(6) yes
C15 C16 C17 119.4(6) yes
F3 C17 C16 119.5(6) yes
F3 C17 C18 119.8(6) yes
C16 C17 C18 120.7(6) yes
F4 C18 C17 121.5(5) yes
F4 C18 C19 120.1(6) yes
C17 C18 C19 118.4(6) yes
F5 C19 C14 118.6(5) yes
F5 C19 C18 117.7(6) yes
C14 C19 C18 123.7(6) yes

loop_
_geom_bond_atom_site_label_1
_geom_bond_atom_site_label_2
_geom_bond_site_symmetry_1
_geom_bond_site_symmetry_2
_geom_bond_distance
_geom_bond_publ_flag
F1 C15 . . 1.348(8) yes
F2 C16 . . 1.343(7) yes
F3 C17 . . 1.354(7) yes
F4 C18 . . 1.340(8) yes
F5 C19 . . 1.346(7) yes
O1 C1 . . 1.460(7) yes
O1 C7 . . 1.434(7) yes
O2 C6 . . 1.438(6) yes
O2 C8 . . 1.349(7) yes
O3 C8 . . 1.188(7) yes
C1 C2 . . 1.534(6) yes
C1 C6 . . 1.528(7) yes
C2 C3 . . 1.530(7) yes
C3 C4 . . 1.535(7) yes
C3 C10 . . 1.553(6) yes
C4 C5 . . 1.522(7) yes
C5 C6 . . 1.508(7) yes
C6 C7 . . 1.534(8) yes
C7 C14 . . 1.521(7) yes
C8 C9 . . 1.492(8) yes
C10 C11 . . 1.530(8) yes
C10 C12 . . 1.521(8) yes
C10 C13 . . 1.526(7) yes
C14 C15 . . 1.356(9) yes
C14 C19 . . 1.368(9) yes
C15 C16 . . 1.382(9) yes
C16 C17 . . 1.344(10) yes
C17 C18 . . 1.346(10) yes
C18 C19 . . 1.371(8) yes
